data_1544204
loop_
_publ_author_name
'Adachi, Shinya'
'Kumagai, Naoya'
'Shibasaki, Masakatsu'

_publ_section_title
;
 Pyramidalization/twisting of the amide functional group via remote steric
 congestion triggered by metal coordination.
;
_journal_issue 1
_journal_name_full 'Chemical science'
_journal_page_first 85
_journal_page_last 90
_journal_paper_doi 10.1039/c6sc03669d
_journal_volume 8
_journal_year 2017
_chemical_formula_moiety 'C57 H41.5 F8 N6.5 O8 S2 Zn'
_chemical_formula_sum 'C57 H41.5 F8 N6.5 O8 S2 Zn'
_chemical_formula_weight 1226.98
_space_group_crystal_system triclinic
_space_group_IT_number 2
_space_group_name_Hall '-P 1'
_space_group_name_H-M_alt 'P -1'
_symmetry_space_group_name_Hall '-P 1'
_symmetry_space_group_name_H-M 'P -1'
_atom_sites_solution_hydrogens geom
_atom_sites_solution_primary direct
_atom_sites_solution_secondary difmap
_audit_update_record
;
2016-07-20 deposited with the CCDC.
2016-09-23 downloaded from the CCDC.
;
_cell_angle_alpha 82.8458(15)
_cell_angle_beta 82.6021(16)
_cell_angle_gamma 69.0081(18)
_cell_formula_units_Z 4
_cell_length_a 15.7265(3)
_cell_length_b 20.4033(4)
_cell_length_c 21.0479(3)
_cell_measurement_reflns_used 47627
_cell_measurement_temperature 93
_cell_measurement_theta_max 29.68
_cell_measurement_theta_min 2.11
_cell_volume 6230.5(2)
_computing_cell_refinement 'CrysAlisPro 1.171.39.7e (Rigaku OD, 2015)'
_computing_data_collection 'CrysAlisPro 1.171.39.7e (Rigaku OD, 2015)'
_computing_data_reduction 'CrysAlisPro 1.171.39.7e (Rigaku OD, 2015)'
_computing_molecular_graphics 'CrystalStructure 4.2.2'
_computing_publication_material 'CrystalStructure 4.2.2 (Rigaku, 2016)'
_computing_structure_refinement 'SHELXL Version 2014/7 (Sheldrick, 2008)'
_computing_structure_solution 'SHELXT Version 2014/5 (Sheldrick, 2014)'
_diffrn_ambient_temperature 93
_diffrn_detector_area_resol_mean 5.811
_diffrn_measured_fraction_theta_full 0.999
_diffrn_measured_fraction_theta_max 0.999
_diffrn_measurement_device_type 'Rigaku XtaLAB P200'
_diffrn_measurement_method \w
_diffrn_radiation_type 'Mo K\a'
_diffrn_radiation_wavelength 0.71073
_diffrn_reflns_av_R_equivalents 0.0255
_diffrn_reflns_Laue_measured_fraction_full 0.999
_diffrn_reflns_Laue_measured_fraction_max 0.999
_diffrn_reflns_limit_h_max 19
_diffrn_reflns_limit_h_min -20
_diffrn_reflns_limit_k_max 26
_diffrn_reflns_limit_k_min -26
_diffrn_reflns_limit_l_max 27
_diffrn_reflns_limit_l_min -27
_diffrn_reflns_number 122871
_diffrn_reflns_point_group_measured_fraction_full 0.999
_diffrn_reflns_point_group_measured_fraction_max 0.999
_diffrn_reflns_theta_full 25.242
_diffrn_reflns_theta_max 27.485
_diffrn_reflns_theta_min 2.504
_diffrn_standards_number 0
_exptl_absorpt_coefficient_mu 0.540
_exptl_absorpt_correction_T_max 0.937
_exptl_absorpt_correction_T_min 0.815
_exptl_absorpt_correction_type multi-scan
_exptl_absorpt_process_details
;
CrysAlisPro 1.171.39.7e (Rigaku Oxford Diffraction, 2015)
Empirical absorption correction using spherical harmonics,
 implemented in SCALE3 ABSPACK scaling algorithm.
;
_exptl_crystal_colour yellow
_exptl_crystal_density_diffrn 1.308
_exptl_crystal_density_method 'not measured'
_exptl_crystal_description block
_exptl_crystal_F_000 2508.00
_exptl_crystal_size_max 0.175
_exptl_crystal_size_mid 0.159
_exptl_crystal_size_min 0.120
_refine_diff_density_max 3.23
_refine_diff_density_min -1.02
_refine_ls_extinction_method none
_refine_ls_goodness_of_fit_ref 1.020
_refine_ls_hydrogen_treatment constr
_refine_ls_number_parameters 1486
_refine_ls_number_reflns 28530
_refine_ls_number_restraints 0
_refine_ls_R_factor_all 0.0818
_refine_ls_R_factor_gt 0.0721
_refine_ls_shift/su_max 0.002
_refine_ls_structure_factor_coef Fsqd
_refine_ls_weighting_details 'w = 1/[\s^2^(Fo^2^)+(0.1035P)^2^+16.0664P] where P=(Fo^2^+2Fc^2^)/3'
_refine_ls_weighting_scheme calc
_refine_ls_wR_factor_gt 0.1973
_refine_ls_wR_factor_ref 0.2052
_reflns_Friedel_coverage 0.000
_reflns_number_gt 24247
_reflns_number_total 28530
_reflns_threshold_expression F^2^>2.0\s(F^2^)
_cod_data_source_file c6sc03669d2.cif
_cod_data_source_block xcalibur
_cod_depositor_comments
;Adding full bibliography for 1544197--1544204.cif.

 Adding full bibliography for 1544197--1544204.cif.
;
_cod_database_code 1544204
_platon_squeeze_void_probe_radius 1.20

loop_
_space_group_symop_id
_space_group_symop_operation_xyz
1 +X,+Y,+Z
2 -X,-Y,-Z

loop_
_atom_site_label
_atom_site_type_symbol
_atom_site_fract_x
_atom_site_fract_y
_atom_site_fract_z
_atom_site_U_iso_or_equiv
_atom_site_adp_type
_atom_site_occupancy
_atom_site_site_symmetry_order
_atom_site_calc_flag
_atom_site_refinement_flags_posn
_atom_site_refinement_flags_adp
Zn1 Zn 0.16456(2) 0.79603(2) 0.38789(2) 0.02107(9) Uani 1 1 d . .
Zn2 Zn 0.30452(3) 0.69332(2) 0.89270(2) 0.03492(11) Uani 1 1 d . .
S2 S 0.32449(7) 0.53764(5) 0.84340(4) 0.0403(2) Uani 1 1 d . .
S4 S 0.16901(6) 0.69950(5) 1.02611(4) 0.0407(2) Uani 1 1 d . .
S170 S 0.32226(6) 0.79142(5) 0.47824(5) 0.0378(2) Uani 1 1 d . .
S171 S 0.14727(5) 0.95029(4) 0.30142(4) 0.02630(16) Uani 1 1 d . .
F6 F 0.07092(18) 0.33043(11) 0.34147(13) 0.0496(6) Uani 1 1 d . .
F7 F -0.4472(4) 0.7023(4) 0.2905(3) 0.148(2) Uani 1 1 d . .
F8 F 0.8827(3) 0.8072(3) 0.7153(2) 0.1120(15) Uani 1 1 d . .
F13 F 0.2789(2) 0.46456(16) 0.94489(12) 0.0650(7) Uani 1 1 d . .
F15 F 0.48698(17) 0.70611(15) 0.44043(17) 0.0671(8) Uani 1 1 d . .
F21 F 0.16757(19) 0.55612(17) 0.91202(16) 0.0687(8) Uani 1 1 d . .
F22 F 0.0214(2) 0.7019(2) 1.09850(15) 0.0773(9) Uani 1 1 d . .
F24 F 0.2172(2) 0.46354(19) 0.85992(16) 0.0746(9) Uani 1 1 d . .
F29 F 0.4840(2) 0.7775(2) 0.5087(2) 0.0873(11) Uani 1 1 d . .
F32 F 0.4609(2) 0.81526(18) 0.4099(2) 0.0891(12) Uani 1 1 d . .
F34 F 0.2671(2) 1.00933(18) 0.2582(2) 0.0966(13) Uani 1 1 d . .
F41 F 0.3245(2) 0.90511(19) 0.3055(3) 0.1049(15) Uani 1 1 d . .
F46 F 0.2499(3) 0.9921(2) 0.3625(2) 0.1000(14) Uani 1 1 d . .
F47 F 0.4005(3) 1.1031(2) 0.6045(2) 0.1037(15) Uani 1 1 d . .
F54 F 0.0420(3) 0.6498(3) 1.0132(2) 0.1093(16) Uani 1 1 d . .
F59 F -0.0012(2) 0.7612(3) 1.00369(18) 0.1022(14) Uani 1 1 d . .
O3 O 0.1924(2) 0.6942(2) 0.95745(14) 0.0642(10) Uani 1 1 d . .
O5 O 0.07899(18) 1.01911(12) 0.30421(12) 0.0349(5) Uani 1 1 d . .
O9 O 0.29375(16) 0.78206(14) 0.41750(12) 0.0359(5) Uani 1 1 d . .
O12 O 0.34192(18) 0.58144(15) 0.88632(12) 0.0401(6) Uani 1 1 d . .
O18 O 0.4013(2) 0.47428(17) 0.83084(14) 0.0510(7) Uani 1 1 d . .
O20 O 0.1621(2) 0.91816(14) 0.24248(12) 0.0493(7) Uani 1 1 d . .
O26 O 0.5194(2) 0.81302(16) 0.92483(15) 0.0502(7) Uani 1 1 d . .
O27 O 0.2770(2) 0.57580(17) 0.78934(13) 0.0557(8) Uani 1 1 d . .
O30 O 0.14221(16) 0.90294(12) 0.35854(10) 0.0296(5) Uani 1 1 d . .
O33 O 0.3168(2) 0.73853(19) 0.52807(16) 0.0594(8) Uani 1 1 d . .
O42 O -0.06617(15) 0.71591(11) 0.50344(12) 0.0300(5) Uani 1 1 d . .
O44 O 0.2908(2) 0.86223(18) 0.4935(2) 0.0782(13) Uani 1 1 d . .
O52 O 0.1641(3) 0.7649(2) 1.04821(16) 0.0678(10) Uani 1 1 d . .
O60 O 0.3348(4) 0.8393(2) 0.68534(19) 0.1054(19) Uani 1 1 d . .
O67 O 0.2179(3) 0.6400(2) 1.0650(2) 0.0863(14) Uani 1 1 d . .
O89 O 0.0983(3) 0.63806(19) 0.25484(19) 0.0869(15) Uani 1 1 d . .
N10 N 0.08054(16) 0.71485(12) 0.49032(12) 0.0216(5) Uani 1 1 d . .
N11 N 0.04793(17) 0.80028(13) 0.33069(12) 0.0237(5) Uani 1 1 d . .
N14 N 0.16109(16) 0.69598(12) 0.44552(11) 0.0208(5) Uani 1 1 d . .
N16 N 0.2203(3) 0.7264(2) 0.81926(17) 0.0563(11) Uani 1 1 d . .
N17 N 0.22871(18) 0.75706(14) 0.30085(13) 0.0281(5) Uani 1 1 d . .
N19 N 0.09002(18) 0.74577(14) 0.28786(13) 0.0276(5) Uani 1 1 d . .
N23 N 0.39137(19) 0.67523(16) 0.96435(13) 0.0326(6) Uani 1 1 d . .
N25 N 0.3863(2) 0.79100(16) 0.93694(14) 0.0352(6) Uani 1 1 d . .
N28 N 0.29827(19) 0.80494(16) 0.91444(13) 0.0336(6) Uani 1 1 d . .
N45 N 0.3995(2) 0.69590(17) 0.80549(14) 0.0461(9) Uani 1 1 d . .
N57 N 0.3468(3) 0.74404(19) 0.75774(15) 0.0608(12) Uani 1 1 d . .
N97 N -0.2678(3) 0.6390(2) 0.4785(2) 0.0578(10) Uani 1 1 d . .
N140 N 0.09256(16) 0.82692(12) 0.47605(11) 0.0210(5) Uani 1 1 d . .
C31 C 0.05593(19) 0.78331(14) 0.51181(14) 0.0210(5) Uani 1 1 d . .
C35 C 0.3040(2) 0.61289(15) 0.41402(14) 0.0233(6) Uani 1 1 d . .
C36 C 0.22938(19) 0.64174(15) 0.46470(14) 0.0215(5) Uani 1 1 d . .
C37 C 0.0140(2) 0.68521(15) 0.48564(14) 0.0236(6) Uani 1 1 d . .
C38 C -0.0004(2) 0.80079(16) 0.56858(14) 0.0251(6) Uani 1 1 d . .
H38 H -0.0263 0.7688 0.5925 0.030 Uiso 1 1 calc R U
C39 C 0.23725(19) 0.60336(16) 0.52975(14) 0.0238(6) Uani 1 1 d . .
C40 C 0.0219(2) 0.91218(16) 0.55308(15) 0.0271(6) Uani 1 1 d . .
H40 H 0.0115 0.9572 0.5668 0.033 Uiso 1 1 calc R U
C43 C 0.2820(2) 0.59993(16) 0.35614(15) 0.0269(6) Uani 1 1 d . .
H43 H 0.2199 0.6093 0.3495 0.032 Uiso 1 1 calc R U
C48 C 0.1806(2) 0.73845(17) 0.26327(15) 0.0303(7) Uani 1 1 d . .
C49 C -0.0807(2) 0.90062(16) 0.35630(16) 0.0278(6) Uani 1 1 d . .
C50 C -0.0225(2) 0.85078(15) 0.30959(15) 0.0253(6) Uani 1 1 d . .
C51 C -0.0170(2) 0.86682(16) 0.58864(15) 0.0277(6) Uani 1 1 d . .
H51 H -0.0553 0.8809 0.6269 0.033 Uiso 1 1 calc R U
C53 C 0.2155(2) 0.63880(18) 0.58581(15) 0.0306(7) Uani 1 1 d . .
H53 H 0.1903 0.6888 0.5831 0.037 Uiso 1 1 calc R U
C55 C -0.0106(2) 0.59062(16) 0.43919(16) 0.0271(6) Uani 1 1 d . .
H55 H -0.0732 0.6199 0.4413 0.033 Uiso 1 1 calc R U
C56 C 0.0472(2) 0.61571(15) 0.45940(15) 0.0254(6) Uani 1 1 d . .
H56 H 0.1106 0.5887 0.4570 0.030 Uiso 1 1 calc R U
C58 C 0.0131(2) 0.52196(16) 0.41388(16) 0.0267(6) Uani 1 1 d . .
C61 C 0.2720(2) 0.52964(17) 0.53492(16) 0.0285(6) Uani 1 1 d . .
H61 H 0.2869 0.5050 0.4973 0.034 Uiso 1 1 calc R U
C62 C -0.0421(2) 0.7139(2) 0.3082(2) 0.0456(10) Uani 1 1 d . .
H62 H -0.0742 0.7457 0.3398 0.055 Uiso 1 1 calc R U
C63 C 0.2654(2) 0.5280(2) 0.64989(17) 0.0388(8) Uani 1 1 d . .
H63 H 0.2761 0.5026 0.6908 0.047 Uiso 1 1 calc R U
C64 C 0.3512(2) 0.57315(17) 0.30773(16) 0.0334(7) Uani 1 1 d . .
H64 H 0.3364 0.5633 0.2685 0.040 Uiso 1 1 calc R U
C65 C 0.4807(2) 0.6001(2) 1.04644(17) 0.0395(8) Uani 1 1 d . .
H65 H 0.5028 0.5551 1.0695 0.047 Uiso 1 1 calc R U
C66 C 0.3953(2) 0.59790(18) 0.42406(16) 0.0302(7) Uani 1 1 d . .
H66 H 0.4109 0.6043 0.4644 0.036 Uiso 1 1 calc R U
C68 C 0.2372(2) 0.86166(18) 0.93629(15) 0.0331(7) Uani 1 1 d . .
C69 C 0.2847(2) 0.49203(19) 0.59530(18) 0.0361(8) Uani 1 1 d . .
H69 H 0.3065 0.4420 0.5988 0.043 Uiso 1 1 calc R U
C70 C 0.4191(2) 0.72663(18) 0.97627(15) 0.0328(7) Uani 1 1 d . .
C71 C 0.2307(2) 0.6008(2) 0.64531(16) 0.0379(8) Uani 1 1 d . .
H71 H 0.2172 0.6250 0.6831 0.046 Uiso 1 1 calc R U
C72 C 0.4974(3) 0.63146(18) 0.71400(16) 0.0373(8) Uani 1 1 d . .
C73 C -0.1053(2) 0.87478(19) 0.41745(17) 0.0325(7) Uani 1 1 d . .
H73 H -0.0833 0.8256 0.4295 0.039 Uiso 1 1 calc R U
C74 C 0.5397(2) 0.60762(19) 0.82896(16) 0.0358(8) Uani 1 1 d . .
C75 C 0.3145(2) 0.7533(2) 0.27944(19) 0.0397(8) Uani 1 1 d . .
H75 H 0.3492 0.7665 0.3060 0.048 Uiso 1 1 calc R U
C76 C -0.0518(3) 0.86020(18) 0.24341(17) 0.0358(8) Uani 1 1 d . .
C77 C 0.4413(2) 0.56092(19) 0.31689(17) 0.0363(8) Uani 1 1 d . .
H77 H 0.4882 0.5439 0.2835 0.044 Uiso 1 1 calc R U
C78 C 0.2525(2) 0.90215(19) 0.98587(16) 0.0365(8) Uani 1 1 d . .
C79 C 0.0523(3) 0.39379(18) 0.36564(19) 0.0374(8) Uani 1 1 d . .
C80 C 0.5072(2) 0.6542(2) 1.05913(17) 0.0384(8) Uani 1 1 d . .
H80 H 0.5472 0.6470 1.0916 0.046 Uiso 1 1 calc R U
C81 C 0.4213(2) 0.6123(2) 0.99952(16) 0.0354(7) Uani 1 1 d . .
H81 H 0.4011 0.5756 0.9918 0.042 Uiso 1 1 calc R U
C82 C 0.0994(2) 0.46912(17) 0.41783(17) 0.0319(7) Uani 1 1 d . .
H82 H 0.1452 0.4776 0.4375 0.038 Uiso 1 1 calc R U
C83 C 0.1189(2) 0.40474(18) 0.39341(18) 0.0349(7) Uani 1 1 d . .
H83 H 0.1774 0.3691 0.3960 0.042 Uiso 1 1 calc R U
C84 C 0.5781(3) 0.53426(19) 0.82954(16) 0.0349(7) Uani 1 1 d . .
H84 H 0.5583 0.5099 0.8022 0.042 Uiso 1 1 calc R U
C85 C 0.4725(3) 0.64744(18) 0.78287(17) 0.0379(8) Uani 1 1 d . .
C86 C 0.6453(3) 0.4974(2) 0.87032(18) 0.0423(9) Uani 1 1 d . .
H86 H 0.6709 0.4475 0.8712 0.051 Uiso 1 1 calc R U
C87 C 0.4633(2) 0.5735(2) 0.37466(18) 0.0363(8) Uani 1 1 d . .
H87 H 0.5252 0.5654 0.3806 0.044 Uiso 1 1 calc R U
C88 C 0.1433(3) 0.89011(19) 0.84218(17) 0.0380(8) Uani 1 1 d . .
H88 H 0.1975 0.8705 0.8149 0.046 Uiso 1 1 calc R U
C90 C 0.0600(3) 0.9187(2) 0.81686(19) 0.0428(9) Uani 1 1 d . .
H90 H 0.0571 0.9190 0.7720 0.051 Uiso 1 1 calc R U
C91 C 0.5872(3) 0.61981(19) 0.68778(18) 0.0408(8) Uani 1 1 d . .
H91 H 0.6318 0.6205 0.7140 0.049 Uiso 1 1 calc R U
C92 C 0.1482(2) 0.88998(18) 0.90837(16) 0.0349(7) Uani 1 1 d . .
C93 C 0.4425(3) 0.82758(19) 0.90802(18) 0.0383(8) Uani 1 1 d . .
C94 C 0.2637(3) 0.8727(2) 1.04918(18) 0.0464(10) Uani 1 1 d . .
H94 H 0.2646 0.8260 1.0609 0.056 Uiso 1 1 calc R U
C95 C -0.1143(2) 0.97297(18) 0.3385(2) 0.0399(8) Uani 1 1 d . .
H95 H -0.0999 0.9910 0.2963 0.048 Uiso 1 1 calc R U
C96 C 0.4335(3) 0.62714(19) 0.67613(17) 0.0415(9) Uani 1 1 d . .
H96 H 0.3726 0.6341 0.6939 0.050 Uiso 1 1 calc R U
C98 C 0.3538(3) 0.7306(2) 0.2191(2) 0.0536(12) Uani 1 1 d . .
H98 H 0.4148 0.7277 0.2048 0.064 Uiso 1 1 calc R U
C100 C 0.4593(3) 0.6126(2) 0.61242(18) 0.0463(10) Uani 1 1 d . .
H100 H 0.4161 0.6086 0.5868 0.056 Uiso 1 1 calc R U
C101 C 0.5477(3) 0.6040(2) 0.58575(17) 0.0462(10) Uani 1 1 d . .
H101 H 0.5641 0.5958 0.5416 0.055 Uiso 1 1 calc R U
C102 C 0.4754(2) 0.7191(2) 1.02437(17) 0.0373(8) Uani 1 1 d . .
H102 H 0.4916 0.7574 1.0332 0.045 Uiso 1 1 calc R U
C103 C 0.0083(3) 0.8632(2) 0.18958(19) 0.0470(10) Uani 1 1 d . .
H103 H 0.0691 0.8601 0.1939 0.056 Uiso 1 1 calc R U
C104 C 0.5710(3) 0.6425(2) 0.8691(2) 0.0452(9) Uani 1 1 d . .
H104 H 0.5461 0.6924 0.8687 0.054 Uiso 1 1 calc R U
C105 C 0.6117(3) 0.6072(2) 0.62318(18) 0.0425(9) Uani 1 1 d . .
H105 H 0.6723 0.6008 0.6050 0.051 Uiso 1 1 calc R U
C106 C 0.2517(3) 0.9702(2) 0.96945(19) 0.0421(9) Uani 1 1 d . .
H106 H 0.2426 0.9906 0.9266 0.051 Uiso 1 1 calc R U
C107 C 0.2145(3) 0.7165(2) 0.20177(17) 0.0428(9) Uani 1 1 d . .
H107 H 0.1779 0.7049 0.1756 0.051 Uiso 1 1 calc R U
C108 C 0.0766(2) 0.89075(15) 0.49688(14) 0.0241(6) Uani 1 1 d . .
H108 H 0.1035 0.9218 0.4723 0.029 Uiso 1 1 calc R U
C109 C 0.3639(3) 0.9822(2) 0.7347(2) 0.0449(9) Uani 1 1 d . .
H109 H 0.3210 0.9593 0.7491 0.054 Uiso 1 1 calc R U
C110 C 0.0682(3) 0.9205(2) 0.94793(18) 0.0411(8) Uani 1 1 d . .
H110 H 0.0712 0.9223 0.9924 0.049 Uiso 1 1 calc R U
C111 C 0.3509(3) 1.0278(2) 0.6792(2) 0.0475(9) Uani 1 1 d . .
H111 H 0.2996 1.0367 0.6558 0.057 Uiso 1 1 calc R U
C112 C 0.3027(3) 0.7123(2) 0.18054(19) 0.0518(11) Uani 1 1 d . .
H112 H 0.3284 0.6969 0.1393 0.062 Uiso 1 1 calc R U
C113 C 0.4075(3) 0.8808(2) 0.85489(18) 0.0398(8) Uani 1 1 d . .
H113 H 0.3499 0.8877 0.8404 0.048 Uiso 1 1 calc R U
C114 C 0.2736(3) 0.9128(3) 1.0951(2) 0.0576(12) Uani 1 1 d . .
H114 H 0.2794 0.8937 1.1385 0.069 Uiso 1 1 calc R U
C115 C 0.2566(4) 0.7472(2) 0.76153(19) 0.0654(16) Uani 1 1 d . .
C116 C 0.4380(3) 0.9695(2) 0.7695(2) 0.0478(9) Uani 1 1 d . .
C117 C 0.6755(3) 0.5323(3) 0.9098(2) 0.0510(10) Uani 1 1 d . .
H117 H 0.7219 0.5064 0.9372 0.061 Uiso 1 1 calc R U
C118 C -0.0530(3) 0.5072(2) 0.3865(2) 0.0476(10) Uani 1 1 d . .
H118 H -0.1124 0.5417 0.3844 0.057 Uiso 1 1 calc R U
C119 C 0.6382(3) 0.6043(3) 0.9092(2) 0.0536(11) Uani 1 1 d . .
H119 H 0.6587 0.6281 0.9366 0.064 Uiso 1 1 calc R U
C120 C 0.0471(4) 0.6970(2) 0.2841(2) 0.0547(13) Uani 1 1 d . .
C121 C -0.0201(3) 0.9472(2) 0.8564(2) 0.0474(10) Uani 1 1 d . .
H121 H -0.0775 0.9660 0.8387 0.057 Uiso 1 1 calc R U
C122 C -0.1624(3) 0.9213(2) 0.4611(2) 0.0486(10) Uani 1 1 d . .
H122 H -0.1800 0.9034 0.5026 0.058 Uiso 1 1 calc R U
C123 C 0.2751(3) 0.9801(3) 1.0777(2) 0.0559(12) Uani 1 1 d . .
H123 H 0.2837 1.0066 1.1089 0.067 Uiso 1 1 calc R U
C124 C -0.0154(3) 0.9480(2) 0.9219(2) 0.0482(10) Uani 1 1 d . .
H124 H -0.0699 0.9675 0.9490 0.058 Uiso 1 1 calc R U
C125 C 0.2639(3) 1.0088(2) 1.0150(2) 0.0511(10) Uani 1 1 d . .
H125 H 0.2647 1.0550 1.0031 0.061 Uiso 1 1 calc R U
C126 C -0.0337(3) 0.4430(2) 0.3622(3) 0.0584(13) Uani 1 1 d . .
H126 H -0.0792 0.4331 0.3435 0.070 Uiso 1 1 calc R U
C127 C -0.1418(3) 0.8675(2) 0.2358(2) 0.0535(11) Uani 1 1 d . .
H127 H -0.1835 0.8676 0.2727 0.064 Uiso 1 1 calc R U
C128 C 0.3884(5) 0.7938(2) 0.7207(2) 0.0719(19) Uani 1 1 d . .
C129 C 0.2425(3) 0.5041(3) 0.8927(2) 0.0519(10) Uani 1 1 d . .
C130 C 0.2527(3) 0.9649(3) 0.3074(3) 0.0680(15) Uani 1 1 d . .
C131 C -0.0230(4) 0.8711(3) 0.1287(2) 0.0700(17) Uani 1 1 d . .
H131 H 0.0170 0.8732 0.0912 0.084 Uiso 1 1 calc R U
C132 C 0.4454(3) 0.7718(2) 0.4575(3) 0.0549(12) Uani 1 1 d . .
C133 C -0.1698(3) 1.0185(2) 0.3840(3) 0.0561(13) Uani 1 1 d . .
H133 H -0.1915 1.0679 0.3729 0.067 Uiso 1 1 calc R U
C134 C 0.4576(3) 0.9198(2) 0.8269(2) 0.0492(10) Uani 1 1 d . .
H134 H 0.5112 0.9145 0.8463 0.059 Uiso 1 1 calc R U
C135 C -0.1934(3) 0.9922(3) 0.4448(2) 0.0538(12) Uani 1 1 d . .
H135 H -0.2310 1.0236 0.4752 0.065 Uiso 1 1 calc R U
C136 C 0.1342(4) 0.7270(3) 0.8264(3) 0.0746(18) Uani 1 1 d . .
H136 H 0.1100 0.7119 0.8669 0.090 Uiso 1 1 calc R U
C137 C 0.4129(4) 1.0589(3) 0.6596(3) 0.0682(15) Uani 1 1 d . .
C138 C 0.0520(4) 0.7024(4) 1.0357(3) 0.0701(15) Uani 1 1 d . .
C139 C -0.1711(4) 0.8745(3) 0.1752(3) 0.0793(19) Uani 1 1 d . .
H139 H -0.2321 0.8784 0.1705 0.095 Uiso 1 1 calc R U
C141 C 0.2071(5) 0.7697(3) 0.7077(2) 0.098(3) Uani 1 1 d . .
H141 H 0.2329 0.7845 0.6677 0.118 Uiso 1 1 calc R U
C142 C -0.1117(5) 0.8757(3) 0.1225(3) 0.082(2) Uani 1 1 d . .
H142 H -0.1313 0.8799 0.0809 0.099 Uiso 1 1 calc R U
C143 C 0.4787(4) 0.7884(3) 0.7334(3) 0.0614(13) Uani 1 1 d . .
H143 H 0.5029 0.7640 0.7721 0.074 Uiso 1 1 calc R U
C144 C 0.1182(5) 0.7695(4) 0.7157(3) 0.104(3) Uani 1 1 d . .
H144 H 0.0826 0.7833 0.6799 0.125 Uiso 1 1 calc R U
C145 C 0.6208(4) 0.8121(3) 0.6966(3) 0.0727(17) Uani 1 1 d . .
C146 C -0.2766(4) 0.6924(3) 0.4838(3) 0.0729(16) Uani 1 1 d . .
C147 C 0.0801(5) 0.7496(4) 0.7753(4) 0.103(3) Uani 1 1 d . .
H147 H 0.0184 0.7514 0.7807 0.124 Uiso 1 1 calc R U
C148 C 0.5009(4) 1.0021(3) 0.7452(3) 0.0783(18) Uani 1 1 d . .
H148 H 0.5537 0.9928 0.7672 0.094 Uiso 1 1 calc R U
C149 C 0.5300(4) 0.8185(3) 0.6896(3) 0.0741(16) Uani 1 1 d . .
H149 H 0.5026 0.8452 0.6525 0.089 Uiso 1 1 calc R U
C150 C 0.4886(5) 1.0474(4) 0.6905(4) 0.095(2) Uani 1 1 d . .
H150 H 0.5315 1.0700 0.6747 0.114 Uiso 1 1 calc R U
C151 C 0.7950(4) 0.8099(4) 0.7100(4) 0.0848(19) Uani 1 1 d . .
C152 C 0.7527(8) 0.8439(5) 0.6563(5) 0.132(4) Uani 1 1 d . .
H152 H 0.7803 0.8677 0.6230 0.158 Uiso 1 1 calc R U
C155 C -0.1783(5) 0.6792(4) 0.2805(3) 0.0844(18) Uani 1 1 d . .
C156 C -0.3011(6) 0.6458(4) 0.2540(4) 0.100(2) Uani 1 1 d . .
H156 H -0.3206 0.6167 0.2317 0.120 Uiso 1 1 calc R U
C157 C 0.6733(7) 0.8412(7) 0.6543(5) 0.140(4) Uani 1 1 d . .
H157 H 0.6454 0.8638 0.6162 0.168 Uiso 1 1 calc R U
C158 C -0.2091(6) 0.6378(5) 0.2513(5) 0.114(3) Uani 1 1 d . .
H158 H -0.1658 0.6014 0.2277 0.137 Uiso 1 1 calc R U
C159 C -0.2428(5) 0.7308(5) 0.3171(4) 0.100(2) Uani 1 1 d . .
H159 H -0.2246 0.7605 0.3395 0.121 Uiso 1 1 calc R U
C161 C -0.3605(6) 0.6951(5) 0.2884(4) 0.099(2) Uani 1 1 d . .
C162 C -0.3322(6) 0.7370(6) 0.3196(4) 0.115(3) Uani 1 1 d . .
H162 H -0.3765 0.7720 0.3440 0.138 Uiso 1 1 calc R U
C163 C -0.0790(5) 0.6695(4) 0.2726(4) 0.0872(19) Uani 1 1 d . .
H163 H -0.0381 0.6357 0.2454 0.105 Uiso 1 1 calc R U
C165 C -0.2896(5) 0.7636(4) 0.5041(6) 0.127(4) Uani 1 1 d . .
H16C H -0.2909 0.7966 0.4659 0.153 Uiso 1 1 calc R U
H16D H -0.3474 0.7806 0.5310 0.153 Uiso 1 1 calc R U
H16E H -0.2389 0.7600 0.5285 0.153 Uiso 1 1 calc R U
C167 C 0.7504(7) 0.7880(9) 0.7605(5) 0.191(7) Uani 1 1 d . .
H167 H 0.7770 0.7719 0.8001 0.229 Uiso 1 1 calc R U
C169 C 0.6635(7) 0.7894(8) 0.7538(5) 0.170(6) Uani 1 1 d . .
H169 H 0.6307 0.7741 0.7902 0.204 Uiso 1 1 calc R U

loop_
_atom_site_aniso_label
_atom_site_aniso_U_11
_atom_site_aniso_U_22
_atom_site_aniso_U_33
_atom_site_aniso_U_23
_atom_site_aniso_U_13
_atom_site_aniso_U_12
Zn1 0.01899(16) 0.02143(16) 0.01912(16) -0.00271(12) -0.00206(12) -0.00216(12)
Zn2 0.0275(2) 0.0462(2) 0.01703(17) -0.00225(15) -0.00327(14) 0.00452(16)
S2 0.0407(5) 0.0491(5) 0.0197(4) 0.0007(3) -0.0073(3) -0.0016(4)
S4 0.0320(4) 0.0514(5) 0.0286(4) -0.0066(4) -0.0011(3) -0.0020(4)
S170 0.0281(4) 0.0331(4) 0.0531(5) -0.0023(4) -0.0161(4) -0.0079(3)
S171 0.0312(4) 0.0233(3) 0.0218(3) -0.0022(3) 0.0003(3) -0.0071(3)
F6 0.0592(15) 0.0307(11) 0.0653(16) -0.0188(10) 0.0010(12) -0.0207(10)
F7 0.126(4) 0.192(6) 0.161(5) 0.017(4) -0.044(4) -0.100(4)
F8 0.080(3) 0.136(4) 0.118(3) 0.025(3) 0.000(2) -0.050(3)
F13 0.082(2) 0.0717(18) 0.0364(13) 0.0092(12) -0.0073(13) -0.0250(16)
F15 0.0295(12) 0.0540(16) 0.112(3) -0.0034(15) -0.0116(14) -0.0068(11)
F21 0.0428(14) 0.077(2) 0.079(2) -0.0163(16) 0.0076(13) -0.0133(14)
F22 0.0572(17) 0.113(3) 0.0561(17) -0.0194(17) 0.0231(14) -0.0283(17)
F24 0.078(2) 0.086(2) 0.070(2) -0.0182(17) -0.0144(16) -0.0341(18)
F29 0.0486(16) 0.097(2) 0.128(3) -0.013(2) -0.0469(19) -0.0258(16)
F32 0.0454(16) 0.081(2) 0.139(3) 0.044(2) -0.0155(18) -0.0347(16)
F34 0.068(2) 0.069(2) 0.150(4) 0.020(2) 0.020(2) -0.0412(18)
F41 0.0321(14) 0.072(2) 0.197(5) 0.019(2) -0.005(2) -0.0136(14)
F46 0.106(3) 0.091(3) 0.138(4) -0.001(2) -0.066(3) -0.060(2)
F47 0.095(3) 0.124(3) 0.110(3) 0.073(3) -0.048(2) -0.074(2)
F54 0.094(3) 0.153(4) 0.117(3) -0.077(3) 0.046(2) -0.085(3)
F59 0.0462(17) 0.157(4) 0.074(2) 0.000(2) -0.0119(16) -0.001(2)
O3 0.0371(15) 0.124(3) 0.0332(15) -0.0330(17) 0.0057(12) -0.0249(18)
O5 0.0423(14) 0.0243(11) 0.0319(12) -0.0013(9) -0.0042(10) -0.0041(10)
O9 0.0230(11) 0.0425(14) 0.0406(14) 0.0028(11) -0.0091(10) -0.0095(10)
O12 0.0382(13) 0.0487(15) 0.0238(12) 0.0012(10) -0.0060(10) -0.0037(11)
O18 0.0476(16) 0.0565(18) 0.0341(14) -0.0067(12) -0.0051(12) 0.0011(13)
O20 0.083(2) 0.0345(13) 0.0222(12) -0.0062(10) 0.0051(13) -0.0121(14)
O26 0.0434(16) 0.0478(16) 0.0542(18) 0.0026(13) -0.0151(13) -0.0083(13)
O27 0.070(2) 0.0563(18) 0.0277(13) 0.0030(12) -0.0203(13) -0.0026(15)
O30 0.0389(13) 0.0260(11) 0.0221(10) 0.0011(8) -0.0049(9) -0.0096(9)
O33 0.0490(17) 0.077(2) 0.0505(18) 0.0172(16) -0.0208(14) -0.0214(16)
O42 0.0232(11) 0.0235(10) 0.0399(13) -0.0083(9) 0.0052(9) -0.0049(9)
O44 0.0508(19) 0.0477(18) 0.140(4) -0.041(2) -0.034(2) -0.0026(15)
O52 0.078(2) 0.079(2) 0.0440(18) -0.0206(17) 0.0088(17) -0.025(2)
O60 0.184(5) 0.043(2) 0.051(2) 0.0075(16) -0.029(3) 0.008(3)
O67 0.059(2) 0.091(3) 0.067(2) 0.020(2) -0.0035(18) 0.014(2)
O89 0.121(4) 0.0477(19) 0.069(2) -0.0296(17) -0.046(2) 0.020(2)
N10 0.0202(11) 0.0176(11) 0.0230(12) -0.0047(9) 0.0006(9) -0.0017(9)
N11 0.0218(12) 0.0228(12) 0.0229(12) -0.0043(9) -0.0038(9) -0.0020(9)
N14 0.0189(11) 0.0204(11) 0.0211(11) -0.0066(9) -0.0007(9) -0.0034(9)
N16 0.053(2) 0.054(2) 0.0364(18) -0.0191(15) -0.0232(16) 0.0230(17)
N17 0.0251(13) 0.0257(13) 0.0248(13) -0.0014(10) 0.0022(10) 0.0000(10)
N19 0.0288(13) 0.0264(13) 0.0233(12) -0.0058(10) -0.0074(10) -0.0014(10)
N23 0.0267(13) 0.0392(15) 0.0188(12) 0.0014(11) -0.0011(10) 0.0028(11)
N25 0.0288(14) 0.0348(15) 0.0279(14) -0.0041(11) -0.0043(11) 0.0069(12)
N28 0.0264(13) 0.0375(15) 0.0238(13) 0.0008(11) -0.0012(10) 0.0034(11)
N45 0.056(2) 0.0343(16) 0.0221(14) 0.0030(12) 0.0056(13) 0.0113(14)
N57 0.076(3) 0.0411(18) 0.0211(15) 0.0012(13) 0.0015(15) 0.0301(18)
N97 0.052(2) 0.059(3) 0.057(2) -0.0049(19) -0.0010(18) -0.0129(19)
N140 0.0223(11) 0.0197(11) 0.0191(11) -0.0032(9) -0.0043(9) -0.0037(9)
C31 0.0220(13) 0.0179(12) 0.0205(13) -0.0036(10) -0.0039(10) -0.0027(10)
C35 0.0229(14) 0.0196(13) 0.0225(14) -0.0034(10) -0.0012(11) -0.0011(11)
C36 0.0195(13) 0.0210(13) 0.0230(14) -0.0053(10) -0.0038(10) -0.0040(10)
C37 0.0239(14) 0.0194(13) 0.0246(14) -0.0004(11) -0.0015(11) -0.0048(11)
C38 0.0269(14) 0.0231(14) 0.0215(14) -0.0024(11) -0.0001(11) -0.0046(11)
C39 0.0185(13) 0.0260(14) 0.0236(14) 0.0004(11) -0.0047(11) -0.0035(11)
C40 0.0297(15) 0.0215(14) 0.0272(15) -0.0078(11) -0.0060(12) -0.0021(12)
C43 0.0246(14) 0.0236(14) 0.0270(15) -0.0057(11) -0.0058(12) 0.0006(11)
C48 0.0347(17) 0.0255(15) 0.0204(14) -0.0015(11) -0.0019(12) 0.0017(12)
C49 0.0196(13) 0.0242(14) 0.0376(17) -0.0064(12) -0.0064(12) -0.0025(11)
C50 0.0236(14) 0.0210(13) 0.0304(15) -0.0007(11) -0.0056(12) -0.0060(11)
C51 0.0280(15) 0.0273(15) 0.0217(14) -0.0064(11) -0.0024(11) -0.0008(12)
C53 0.0271(15) 0.0319(16) 0.0257(15) -0.0022(12) -0.0045(12) -0.0011(13)
C55 0.0226(14) 0.0233(14) 0.0320(16) -0.0029(12) -0.0005(12) -0.0043(11)
C56 0.0217(13) 0.0215(14) 0.0295(15) -0.0049(11) -0.0012(11) -0.0029(11)
C58 0.0252(14) 0.0220(14) 0.0326(16) -0.0024(12) -0.0006(12) -0.0084(12)
C61 0.0211(14) 0.0265(15) 0.0339(16) -0.0003(12) -0.0057(12) -0.0030(12)
C62 0.0220(16) 0.041(2) 0.069(3) 0.0276(19) -0.0163(16) -0.0118(14)
C63 0.0303(17) 0.049(2) 0.0293(17) 0.0107(15) -0.0062(13) -0.0071(15)
C64 0.0357(17) 0.0293(16) 0.0257(15) -0.0075(12) -0.0009(13) 0.0009(13)
C65 0.0305(17) 0.047(2) 0.0251(16) 0.0057(14) -0.0039(13) 0.0036(15)
C66 0.0245(15) 0.0337(16) 0.0296(16) -0.0067(13) -0.0032(12) -0.0050(13)
C68 0.0316(16) 0.0332(17) 0.0210(14) 0.0040(12) 0.0014(12) 0.0014(13)
C69 0.0243(15) 0.0320(17) 0.045(2) 0.0106(14) -0.0077(14) -0.0039(13)
C70 0.0277(15) 0.0349(17) 0.0227(15) -0.0032(12) -0.0003(12) 0.0045(13)
C71 0.0314(17) 0.052(2) 0.0227(15) -0.0021(14) -0.0049(13) -0.0045(15)
C72 0.046(2) 0.0263(16) 0.0233(16) 0.0001(12) 0.0085(14) 0.0027(14)
C73 0.0228(15) 0.0363(17) 0.0328(17) -0.0062(13) -0.0064(12) -0.0011(13)
C74 0.0364(18) 0.0356(18) 0.0263(16) -0.0066(13) 0.0084(13) -0.0040(14)
C75 0.0282(17) 0.0374(19) 0.043(2) -0.0021(15) 0.0091(14) -0.0030(14)
C76 0.0378(18) 0.0285(16) 0.0327(17) -0.0006(13) -0.0129(14) 0.0011(14)
C77 0.0322(17) 0.0334(17) 0.0313(17) -0.0075(13) 0.0073(13) 0.0013(14)
C78 0.0285(16) 0.0396(18) 0.0267(16) -0.0029(14) 0.0017(13) 0.0043(14)
C79 0.0427(19) 0.0251(16) 0.047(2) -0.0110(14) 0.0013(16) -0.0147(14)
C80 0.0326(17) 0.046(2) 0.0253(16) -0.0033(14) -0.0072(13) 0.0017(15)
C81 0.0309(17) 0.0404(18) 0.0233(15) 0.0018(13) -0.0033(13) 0.0004(14)
C82 0.0295(16) 0.0287(16) 0.0360(17) -0.0066(13) -0.0050(13) -0.0063(13)
C83 0.0352(17) 0.0250(15) 0.0396(19) -0.0067(13) -0.0016(14) -0.0037(13)
C84 0.0387(18) 0.0349(17) 0.0230(15) -0.0061(13) 0.0011(13) -0.0031(14)
C85 0.045(2) 0.0271(16) 0.0275(16) -0.0017(13) 0.0103(14) 0.0002(14)
C86 0.041(2) 0.046(2) 0.0287(17) -0.0046(15) -0.0006(15) -0.0024(16)
C87 0.0227(15) 0.0402(19) 0.0398(19) -0.0094(15) 0.0007(13) -0.0026(13)
C88 0.0337(18) 0.0382(18) 0.0269(16) 0.0062(14) -0.0003(13) 0.0023(14)
C90 0.042(2) 0.041(2) 0.0332(18) 0.0103(15) -0.0098(15) -0.0029(16)
C91 0.046(2) 0.0329(18) 0.0310(18) -0.0059(14) 0.0087(15) -0.0019(15)
C92 0.0326(17) 0.0319(17) 0.0270(16) 0.0050(13) -0.0011(13) 0.0017(13)
C93 0.0367(19) 0.0332(17) 0.0342(18) -0.0065(14) -0.0020(14) 0.0018(14)
C94 0.047(2) 0.049(2) 0.0258(17) -0.0001(15) 0.0000(15) 0.0020(18)
C95 0.0287(17) 0.0249(16) 0.064(3) -0.0007(16) -0.0106(16) -0.0059(13)
C96 0.0384(19) 0.0340(18) 0.0291(17) 0.0025(14) 0.0079(14) 0.0099(15)
C98 0.041(2) 0.049(2) 0.045(2) 0.0030(18) 0.0220(18) 0.0028(18)
C100 0.042(2) 0.046(2) 0.0269(17) -0.0004(15) -0.0027(15) 0.0139(17)
C101 0.049(2) 0.041(2) 0.0219(16) 0.0001(14) 0.0057(15) 0.0130(17)
C102 0.0343(18) 0.0392(19) 0.0286(17) -0.0076(14) -0.0042(13) 0.0009(14)
C103 0.060(3) 0.0318(18) 0.0350(19) 0.0080(15) -0.0065(17) -0.0013(17)
C104 0.046(2) 0.043(2) 0.043(2) -0.0207(17) 0.0168(17) -0.0128(17)
C105 0.042(2) 0.0388(19) 0.0306(18) -0.0040(14) 0.0143(15) 0.0001(16)
C106 0.0337(18) 0.045(2) 0.0362(19) -0.0056(16) 0.0010(15) -0.0001(15)
C107 0.056(2) 0.0344(18) 0.0225(16) -0.0047(13) -0.0003(15) 0.0024(16)
C108 0.0259(14) 0.0209(13) 0.0239(14) -0.0030(11) -0.0054(11) -0.0050(11)
C109 0.038(2) 0.041(2) 0.050(2) -0.0005(17) 0.0015(17) -0.0115(16)
C110 0.0356(19) 0.0403(19) 0.0327(18) 0.0010(15) 0.0020(14) 0.0017(15)
C111 0.038(2) 0.044(2) 0.057(3) 0.0016(18) -0.0079(18) -0.0114(17)
C112 0.059(3) 0.043(2) 0.0277(18) -0.0020(15) 0.0137(17) 0.0083(19)
C113 0.0336(18) 0.0379(19) 0.0362(19) -0.0061(15) -0.0023(14) 0.0024(15)
C114 0.048(2) 0.084(3) 0.0271(19) -0.011(2) -0.0009(17) -0.004(2)
C115 0.090(4) 0.043(2) 0.0257(19) -0.0126(16) -0.023(2) 0.031(2)
C116 0.042(2) 0.039(2) 0.057(3) 0.0028(18) -0.0053(18) -0.0082(17)
C117 0.040(2) 0.070(3) 0.035(2) -0.0154(19) -0.0010(16) -0.007(2)
C118 0.0293(18) 0.0325(18) 0.084(3) -0.0146(19) -0.0151(19) -0.0075(15)
C119 0.043(2) 0.075(3) 0.043(2) -0.028(2) 0.0064(18) -0.017(2)
C120 0.088(3) 0.0339(19) 0.053(2) 0.0119(17) -0.050(2) -0.024(2)
C121 0.0333(19) 0.046(2) 0.051(2) 0.0071(18) -0.0117(17) 0.0003(16)
C122 0.0281(18) 0.067(3) 0.040(2) -0.0228(19) -0.0063(15) 0.0034(17)
C123 0.043(2) 0.066(3) 0.051(3) -0.027(2) -0.0031(19) -0.003(2)
C124 0.0297(18) 0.049(2) 0.049(2) -0.0001(18) 0.0028(16) 0.0023(16)
C125 0.039(2) 0.051(2) 0.058(3) -0.018(2) 0.0024(18) -0.0057(18)
C126 0.041(2) 0.041(2) 0.103(4) -0.024(2) -0.021(2) -0.0151(18)
C127 0.041(2) 0.056(3) 0.053(2) -0.013(2) -0.0249(19) 0.0047(19)
C128 0.137(5) 0.0221(18) 0.031(2) -0.0003(15) -0.018(3) 0.007(2)
C129 0.053(2) 0.059(3) 0.041(2) -0.0071(19) -0.0081(18) -0.014(2)
C130 0.045(3) 0.051(3) 0.111(5) 0.013(3) -0.012(3) -0.025(2)
C131 0.104(4) 0.046(2) 0.030(2) 0.0050(18) -0.010(2) 0.009(3)
C132 0.034(2) 0.045(2) 0.089(4) 0.008(2) -0.022(2) -0.0154(18)
C133 0.0338(19) 0.0251(17) 0.111(4) -0.026(2) -0.026(2) 0.0006(15)
C134 0.039(2) 0.045(2) 0.054(2) 0.0005(18) -0.0058(18) -0.0041(17)
C135 0.0314(19) 0.060(3) 0.066(3) -0.040(2) -0.0119(19) 0.0033(18)
C136 0.056(3) 0.075(3) 0.074(3) -0.037(3) -0.038(3) 0.021(2)
C137 0.061(3) 0.070(3) 0.076(4) 0.030(3) -0.019(3) -0.034(3)
C138 0.049(3) 0.102(4) 0.058(3) -0.026(3) 0.008(2) -0.022(3)
C139 0.068(3) 0.082(4) 0.069(4) -0.023(3) -0.046(3) 0.015(3)
C141 0.113(5) 0.079(4) 0.042(3) -0.029(2) -0.047(3) 0.060(4)
C142 0.101(5) 0.063(3) 0.053(3) -0.013(2) -0.049(3) 0.024(3)
C143 0.071(3) 0.047(2) 0.052(3) -0.008(2) 0.007(2) -0.006(2)
C144 0.116(6) 0.093(4) 0.064(4) -0.039(3) -0.063(4) 0.040(4)
C145 0.048(3) 0.069(3) 0.073(3) 0.021(3) 0.014(2) -0.002(2)
C146 0.048(3) 0.050(3) 0.115(5) 0.001(3) -0.031(3) -0.005(2)
C147 0.071(4) 0.102(5) 0.110(6) -0.057(4) -0.063(4) 0.037(3)
C148 0.067(3) 0.085(4) 0.095(4) 0.032(3) -0.038(3) -0.044(3)
C149 0.082(4) 0.050(3) 0.070(3) -0.002(2) 0.006(3) -0.004(3)
C150 0.084(4) 0.106(5) 0.117(5) 0.058(4) -0.047(4) -0.070(4)
C151 0.066(4) 0.086(4) 0.095(5) 0.020(4) -0.001(3) -0.028(3)
C152 0.142(9) 0.119(7) 0.124(7) 0.031(6) 0.025(6) -0.058(6)
C155 0.088(5) 0.092(5) 0.076(4) -0.020(3) -0.007(3) -0.032(4)
C156 0.102(6) 0.100(5) 0.112(6) -0.013(5) -0.028(5) -0.042(5)
C157 0.108(7) 0.214(12) 0.115(7) 0.023(7) -0.003(6) -0.092(8)
C158 0.102(6) 0.119(6) 0.146(8) -0.008(6) -0.051(6) -0.056(5)
C159 0.084(5) 0.116(6) 0.109(6) -0.035(5) 0.009(4) -0.043(4)
C161 0.082(5) 0.114(6) 0.098(5) -0.002(5) -0.003(4) -0.036(5)
C162 0.078(5) 0.165(9) 0.122(7) -0.044(6) -0.003(4) -0.059(5)
C163 0.074(4) 0.099(5) 0.090(5) -0.021(4) -0.018(3) -0.022(4)
C165 0.074(5) 0.077(5) 0.226(11) -0.015(6) -0.051(6) -0.006(4)
C167 0.116(8) 0.35(2) 0.120(8) 0.098(10) -0.028(6) -0.126(11)
C169 0.098(6) 0.310(17) 0.113(7) 0.086(9) -0.024(5) -0.113(9)

loop_
_atom_type_symbol
_atom_type_description
_atom_type_scat_dispersion_real
_atom_type_scat_dispersion_imag
_atom_type_scat_source
C C 0.0033 0.0016
;
International Tables for Crystallography
(Vol. C, Tables 4.2.6.8 and 6.1.1.4)
;
H H 0.0000 0.0000
;
International Tables for Crystallography
(Vol. C, Table 6.1.1.4)
;
F F 0.0171 0.0103
;
International Tables for Crystallography
(Vol. C, Tables 4.2.6.8 and 6.1.1.4)
;
O O 0.0106 0.0060
;
International Tables for Crystallography
(Vol. C, Tables 4.2.6.8 and 6.1.1.4)
;
S S 0.1246 0.1234
;
International Tables for Crystallography
(Vol. C, Tables 4.2.6.8 and 6.1.1.4)
;
Zn Zn 0.2839 1.4301
;
International Tables for Crystallography
(Vol. C, Tables 4.2.6.8 and 6.1.1.4)
;
N N 0.0061 0.0033
;
International Tables for Crystallography
(Vol. C, Tables 4.2.6.8 and 6.1.1.4)
;

loop_
_geom_angle_atom_site_label_1
_geom_angle_atom_site_label_2
_geom_angle_atom_site_label_3
_geom_angle
N17 Zn1 N140 173.50(11)
N17 Zn1 O30 96.59(10)
N140 Zn1 O30 88.39(9)
N17 Zn1 O9 89.25(11)
N140 Zn1 O9 94.83(10)
O30 Zn1 O9 91.24(10)
N17 Zn1 N14 100.58(10)
N140 Zn1 N14 74.29(9)
O30 Zn1 N14 162.61(9)
O9 Zn1 N14 91.71(9)
N17 Zn1 N11 75.20(10)
N140 Zn1 N11 100.71(9)
O30 Zn1 N11 90.00(9)
O9 Zn1 N11 164.44(10)
N14 Zn1 N11 91.73(9)
N16 Zn2 N23 171.15(16)
N16 Zn2 O3 89.52(15)
N23 Zn2 O3 93.70(11)
N16 Zn2 O12 97.13(13)
N23 Zn2 O12 91.06(11)
O3 Zn2 O12 90.87(14)
N16 Zn2 N45 76.29(15)
N23 Zn2 N45 100.74(13)
O3 Zn2 N45 165.54(13)
O12 Zn2 N45 88.20(11)
N16 Zn2 N28 97.21(13)
N23 Zn2 N28 74.36(11)
O3 Zn2 N28 93.95(13)
O12 Zn2 N28 164.90(10)
N45 Zn2 N28 90.63(12)
O27 S2 O18 116.48(18)
O27 S2 O12 114.53(18)
O18 S2 O12 113.70(17)
O27 S2 C129 104.2(2)
O18 S2 C129 102.8(2)
O12 S2 C129 102.68(18)
O67 S4 O52 113.0(3)
O67 S4 O3 114.7(2)
O52 S4 O3 114.8(2)
O67 S4 C138 106.1(3)
O52 S4 C138 104.3(3)
O3 S4 C138 102.3(2)
O44 S170 O33 118.4(3)
O44 S170 O9 113.9(2)
O33 S170 O9 113.04(18)
O44 S170 C132 103.1(2)
O33 S170 C132 104.5(2)
O9 S170 C132 101.2(2)
O20 S171 O5 116.80(16)
O20 S171 O30 113.73(15)
O5 S171 O30 113.48(14)
O20 S171 C130 104.5(3)
O5 S171 C130 103.8(2)
O30 S171 C130 102.4(2)
S4 O3 Zn2 136.12(19)
S170 O9 Zn1 132.43(16)
S2 O12 Zn2 135.36(15)
S171 O30 Zn1 141.70(14)
C37 N10 C31 121.1(2)
C37 N10 N14 117.9(2)
C31 N10 N14 113.9(2)
C50 N11 N19 114.0(2)
C50 N11 Zn1 133.9(2)
N19 N11 Zn1 103.97(17)
C36 N14 N10 115.4(2)
C36 N14 Zn1 128.4(2)
N10 N14 Zn1 107.18(16)
C136 N16 C115 120.6(4)
C136 N16 Zn2 122.8(4)
C115 N16 Zn2 116.6(3)
C48 N17 C75 118.8(3)
C48 N17 Zn1 118.1(2)
C75 N17 Zn1 123.0(3)
C120 N19 C48 125.4(3)
C120 N19 N11 118.5(3)
C48 N19 N11 114.9(3)
C70 N23 C81 118.6(3)
C70 N23 Zn2 119.4(2)
C81 N23 Zn2 122.0(3)
C93 N25 C70 122.9(3)
C93 N25 N28 120.5(3)
C70 N25 N28 114.4(3)
C68 N28 N25 111.7(3)
C68 N28 Zn2 137.5(3)
N25 N28 Zn2 103.12(19)
C85 N45 N57 114.8(3)
C85 N45 Zn2 131.0(3)
N57 N45 Zn2 107.2(2)
C115 N57 N45 114.3(4)
C115 N57 C128 128.0(4)
N45 N57 C128 116.3(4)
C31 N140 C108 118.3(3)
C31 N140 Zn1 118.41(19)
C108 N140 Zn1 123.1(2)
N140 C31 C38 123.5(3)
N140 C31 N10 116.1(2)
C38 C31 N10 120.4(3)
C43 C35 C66 119.9(3)
C43 C35 C36 119.0(3)
C66 C35 C36 121.0(3)
N14 C36 C35 115.2(3)
N14 C36 C39 127.2(3)
C35 C36 C39 117.4(2)
O42 C37 N10 120.6(3)
O42 C37 C56 123.3(3)
N10 C37 C56 116.1(3)
C51 C38 C31 117.3(3)
C51 C38 H38 121.4
C31 C38 H38 121.4
C61 C39 C53 119.1(3)
C61 C39 C36 118.9(3)
C53 C39 C36 121.9(3)
C51 C40 C108 118.8(3)
C51 C40 H40 120.6
C108 C40 H40 120.6
C35 C43 C64 119.8(3)
C35 C43 H43 120.1
C64 C43 H43 120.1
N17 C48 C107 123.0(3)
N17 C48 N19 115.8(3)
C107 C48 N19 121.1(3)
C73 C49 C95 119.9(3)
C73 C49 C50 119.5(3)
C95 C49 C50 120.6(3)
N11 C50 C49 116.8(3)
N11 C50 C76 125.2(3)
C49 C50 C76 117.9(3)
C40 C51 C38 120.1(3)
C40 C51 H51 119.9
C38 C51 H51 119.9
C71 C53 C39 120.0(3)
C71 C53 H53 120.0
C39 C53 H53 120.0
C56 C55 C58 126.1(3)
C56 C55 H55 116.9
C58 C55 H55 116.9
C55 C56 C37 120.7(3)
C55 C56 H56 119.6
C37 C56 H56 119.6
C118 C58 C82 118.1(3)
C118 C58 C55 119.1(3)
C82 C58 C55 122.8(3)
C69 C61 C39 120.3(3)
C69 C61 H61 119.9
C39 C61 H61 119.9
C120 C62 C163 104.1(5)
C120 C62 H62 128.0
C163 C62 H62 128.0
C71 C63 C69 120.4(3)
C71 C63 H63 119.8
C69 C63 H63 119.8
C77 C64 C43 120.1(3)
C77 C64 H64 120.0
C43 C64 H64 120.0
C80 C65 C81 118.9(3)
C80 C65 H65 120.5
C81 C65 H65 120.5
C87 C66 C35 119.6(3)
C87 C66 H66 120.2
C35 C66 H66 120.2
N28 C68 C92 117.9(3)
N28 C68 C78 124.4(3)
C92 C68 C78 117.6(3)
C63 C69 C61 119.7(3)
C63 C69 H69 120.2
C61 C69 H69 120.2
N23 C70 C102 122.8(3)
N23 C70 N25 115.8(3)
C102 C70 N25 121.5(3)
C63 C71 C53 120.5(3)
C63 C71 H71 119.7
C53 C71 H71 119.7
C96 C72 C91 119.6(3)
C96 C72 C85 121.6(3)
C91 C72 C85 118.8(4)
C49 C73 C122 119.9(4)
C49 C73 H73 120.1
C122 C73 H73 120.1
C84 C74 C104 119.2(4)
C84 C74 C85 119.6(3)
C104 C74 C85 121.0(3)
N17 C75 C98 121.5(4)
N17 C75 H75 119.3
C98 C75 H75 119.3
C103 C76 C127 119.7(4)
C103 C76 C50 121.1(3)
C127 C76 C50 119.2(4)
C87 C77 C64 120.1(3)
C87 C77 H77 120.0
C64 C77 H77 120.0
C106 C78 C94 119.7(4)
C106 C78 C68 119.8(3)
C94 C78 C68 120.4(4)
C83 C79 F6 118.9(3)
C83 C79 C126 122.8(3)
F6 C79 C126 118.4(3)
C65 C80 C102 119.7(3)
C65 C80 H80 120.2
C102 C80 H80 120.2
N23 C81 C65 121.7(4)
N23 C81 H81 119.1
C65 C81 H81 119.1
C83 C82 C58 120.9(3)
C83 C82 H82 119.5
C58 C82 H82 119.5
C79 C83 C82 118.5(3)
C79 C83 H83 120.8
C82 C83 H83 120.8
C86 C84 C74 119.4(4)
C86 C84 H84 120.3
C74 C84 H84 120.3
N45 C85 C74 116.5(3)
N45 C85 C72 126.2(3)
C74 C85 C72 117.1(3)
C117 C86 C84 120.8(4)
C117 C86 H86 119.6
C84 C86 H86 119.6
C77 C87 C66 120.4(3)
C77 C87 H87 119.8
C66 C87 H87 119.8
C90 C88 C92 120.0(3)
C90 C88 H88 120.0
C92 C88 H88 120.0
C88 C90 C121 120.7(4)
C88 C90 H90 119.7
C121 C90 H90 119.7
C105 C91 C72 120.1(4)
C105 C91 H91 120.0
C72 C91 H91 120.0
C110 C92 C88 119.5(3)
C110 C92 C68 119.5(3)
C88 C92 C68 120.9(3)
O26 C93 N25 120.4(3)
O26 C93 C113 122.4(4)
N25 C93 C113 117.1(3)
C78 C94 C114 119.2(4)
C78 C94 H94 120.4
C114 C94 H94 120.4
C49 C95 C133 118.9(4)
C49 C95 H95 120.6
C133 C95 H95 120.6
C100 C96 C72 119.7(4)
C100 C96 H96 120.1
C72 C96 H96 120.1
C112 C98 C75 119.0(4)
C112 C98 H98 120.5
C75 C98 H98 120.5
C96 C100 C101 120.5(4)
C96 C100 H100 119.8
C101 C100 H100 119.8
C105 C101 C100 120.1(3)
C105 C101 H101 119.9
C100 C101 H101 119.9
C80 C102 C70 118.2(4)
C80 C102 H102 120.9
C70 C102 H102 120.9
C76 C103 C131 118.3(5)
C76 C103 H103 120.9
C131 C103 H103 120.9
C119 C104 C74 120.1(4)
C119 C104 H104 120.0
C74 C104 H104 120.0
C101 C105 C91 119.9(4)
C101 C105 H105 120.0
C91 C105 H105 120.0
C78 C106 C125 120.5(4)
C78 C106 H106 119.8
C125 C106 H106 119.8
C112 C107 C48 117.6(4)
C112 C107 H107 121.2
C48 C107 H107 121.2
N140 C108 C40 121.9(3)
N140 C108 H108 119.0
C40 C108 H108 119.0
C116 C109 C111 121.3(4)
C116 C109 H109 119.3
C111 C109 H109 119.3
C124 C110 C92 119.8(4)
C124 C110 H110 120.1
C92 C110 H110 120.1
C137 C111 C109 118.1(4)
C137 C111 H111 121.0
C109 C111 H111 121.0
C107 C112 C98 120.0(4)
C107 C112 H112 120.0
C98 C112 H112 120.0
C134 C113 C93 119.6(4)
C134 C113 H113 120.2
C93 C113 H113 120.2
C123 C114 C94 120.5(4)
C123 C114 H114 119.8
C94 C114 H114 119.8
N16 C115 N57 117.1(4)
N16 C115 C141 122.3(6)
N57 C115 C141 120.6(6)
C109 C116 C148 117.4(4)
C109 C116 C134 124.0(4)
C148 C116 C134 118.4(4)
C119 C117 C86 119.9(4)
C119 C117 H117 120.0
C86 C117 H117 120.0
C126 C118 C58 121.0(4)
C126 C118 H118 119.5
C58 C118 H118 119.5
C117 C119 C104 120.5(4)
C117 C119 H119 119.7
C104 C119 H119 119.7
O89 C120 C62 126.2(4)
O89 C120 N19 116.2(5)
C62 C120 N19 117.5(4)
C90 C121 C124 119.5(4)
C90 C121 H121 120.2
C124 C121 H121 120.2
C135 C122 C73 120.6(4)
C135 C122 H122 119.7
C73 C122 H122 119.7
C125 C123 C114 119.8(4)
C125 C123 H123 120.1
C114 C123 H123 120.1
C110 C124 C121 120.5(4)
C110 C124 H124 119.8
C121 C124 H124 119.8
C123 C125 C106 120.2(5)
C123 C125 H125 119.9
C106 C125 H125 119.9
C79 C126 C118 118.7(4)
C79 C126 H126 120.6
C118 C126 H126 120.6
C139 C127 C76 121.0(5)
C139 C127 H127 119.5
C76 C127 H127 119.5
O60 C128 C143 128.4(6)
O60 C128 N57 112.8(6)
C143 C128 N57 118.5(4)
F24 C129 F21 107.8(4)
F24 C129 F13 107.1(4)
F21 C129 F13 108.2(4)
F24 C129 S2 110.8(3)
F21 C129 S2 111.6(3)
F13 C129 S2 111.2(3)
F41 C130 F46 107.7(5)
F41 C130 F34 107.6(5)
F46 C130 F34 108.8(5)
F41 C130 S171 111.7(4)
F46 C130 S171 110.9(4)
F34 C130 S171 110.1(4)
C142 C131 C103 120.7(5)
C142 C131 H131 119.6
C103 C131 H131 119.6
F32 C132 F15 108.1(5)
F32 C132 F29 108.7(4)
F15 C132 F29 107.4(4)
F32 C132 S170 111.3(3)
F15 C132 S170 111.6(3)
F29 C132 S170 109.7(4)
C135 C133 C95 120.7(4)
C135 C133 H133 119.6
C95 C133 H133 119.6
C113 C134 C116 126.7(4)
C113 C134 H134 116.7
C116 C134 H134 116.7
C122 C135 C133 120.0(4)
C122 C135 H135 120.0
C133 C135 H135 120.0
N16 C136 C147 120.7(7)
N16 C136 H136 119.7
C147 C136 H136 119.7
C111 C137 C150 123.7(5)
C111 C137 F47 117.9(5)
C150 C137 F47 118.4(5)
F54 C138 F22 107.6(5)
F54 C138 F59 106.6(5)
F22 C138 F59 109.5(4)
F54 C138 S4 113.0(4)
F22 C138 S4 110.0(4)
F59 C138 S4 109.9(4)
C142 C139 C127 119.3(6)
C142 C139 H139 120.4
C127 C139 H139 120.4
C144 C141 C115 116.6(7)
C144 C141 H141 121.7
C115 C141 H141 121.7
C139 C142 C131 120.9(4)
C139 C142 H142 119.5
C131 C142 H142 119.5
C149 C143 C128 120.4(5)
C149 C143 H143 119.8
C128 C143 H143 119.8
C141 C144 C147 121.3(5)
C141 C144 H144 119.3
C147 C144 H144 119.3
C157 C145 C169 108.1(7)
C157 C145 C149 125.3(7)
C169 C145 C149 125.0(6)
N97 C146 C165 169.7(8)
C136 C147 C144 118.6(7)
C136 C147 H147 120.7
C144 C147 H147 120.7
C150 C148 C116 121.8(5)
C150 C148 H148 119.1
C116 C148 H148 119.1
C143 C149 C145 123.9(6)
C143 C149 H149 118.1
C145 C149 H149 118.1
C137 C150 C148 117.7(5)
C137 C150 H150 121.2
C148 C150 H150 121.2
C167 C151 C152 121.7(8)
C167 C151 F8 118.5(7)
C152 C151 F8 119.1(7)
C157 C152 C151 114.7(8)
C157 C152 H152 122.6
C151 C152 H152 122.6
C158 C155 C159 117.6(8)
C158 C155 C163 119.9(7)
C159 C155 C163 122.5(6)
C161 C156 C158 117.9(8)
C161 C156 H156 121.1
C158 C156 H156 121.1
C152 C157 C145 132.2(10)
C152 C157 H157 113.9
C145 C157 H157 113.9
C155 C158 C156 123.2(9)
C155 C158 H158 118.4
C156 C158 H158 118.4
C162 C159 C155 118.0(8)
C162 C159 H159 121.0
C155 C159 H159 121.0
F7 C161 C156 117.4(9)
F7 C161 C162 121.9(8)
C156 C161 C162 120.7(8)
C161 C162 C159 122.5(9)
C161 C162 H162 118.8
C159 C162 H162 118.8
C155 C163 C62 120.5(6)
C155 C163 H163 119.7
C62 C163 H163 119.7
C146 C165 H16C 109.5
C146 C165 H16D 109.5
H16C C165 H16D 109.5
C146 C165 H16E 109.5
H16C C165 H16E 109.5
H16D C165 H16E 109.5
C151 C167 C169 117.8(9)
C151 C167 H167 121.1
C169 C167 H167 121.1
C167 C169 C145 123.8(8)
C167 C169 H169 118.1
C145 C169 H169 118.1

loop_
_geom_bond_atom_site_label_1
_geom_bond_atom_site_label_2
_geom_bond_distance
Zn1 N17 2.078(3)
Zn1 N140 2.088(2)
Zn1 O30 2.106(2)
Zn1 O9 2.113(2)
Zn1 N14 2.256(2)
Zn1 N11 2.291(3)
Zn2 N16 2.056(3)
Zn2 N23 2.075(3)
Zn2 O3 2.081(3)
Zn2 O12 2.161(3)
Zn2 N45 2.220(3)
Zn2 N28 2.344(3)
S2 O27 1.429(3)
S2 O18 1.444(3)
S2 O12 1.460(3)
S2 C129 1.822(5)
S4 O67 1.407(4)
S4 O52 1.441(4)
S4 O3 1.452(3)
S4 C138 1.805(5)
S170 O44 1.413(3)
S170 O33 1.426(3)
S170 O9 1.464(3)
S170 C132 1.836(4)
S171 O20 1.429(3)
S171 O5 1.433(2)
S171 O30 1.458(2)
S171 C130 1.809(5)
F6 C79 1.368(4)
F7 C161 1.314(9)
F8 C151 1.380(8)
F13 C129 1.340(5)
F15 C132 1.335(6)
F21 C129 1.331(5)
F22 C138 1.347(6)
F24 C129 1.329(5)
F29 C132 1.340(6)
F32 C132 1.313(6)
F34 C130 1.341(6)
F41 C130 1.333(6)
F46 C130 1.336(8)
F47 C137 1.367(6)
F54 C138 1.293(7)
F59 C138 1.349(7)
O26 C93 1.226(5)
O42 C37 1.221(4)
O60 C128 1.246(6)
O89 C120 1.355(6)
N10 C37 1.402(4)
N10 C31 1.425(3)
N10 N14 1.441(3)
N11 C50 1.296(4)
N11 N19 1.434(3)
N14 C36 1.300(4)
N16 C136 1.337(7)
N16 C115 1.360(7)
N17 C48 1.334(5)
N17 C75 1.345(4)
N19 C120 1.402(5)
N19 C48 1.412(4)
N23 C70 1.332(5)
N23 C81 1.356(4)
N25 C93 1.389(5)
N25 C70 1.425(4)
N25 N28 1.440(4)
N28 C68 1.302(4)
N45 C85 1.299(4)
N45 N57 1.431(4)
N57 C115 1.388(8)
N57 C128 1.488(8)
N97 C146 1.066(7)
N140 C31 1.334(4)
N140 C108 1.353(4)
C31 C38 1.395(4)
C35 C43 1.389(4)
C35 C66 1.395(4)
C35 C36 1.483(4)
C36 C39 1.487(4)
C37 C56 1.476(4)
C38 C51 1.387(4)
C38 H38 0.9500
C39 C61 1.399(4)
C39 C53 1.401(4)
C40 C51 1.381(5)
C40 C108 1.388(4)
C40 H40 0.9500
C43 C64 1.396(4)
C43 H43 0.9500
C48 C107 1.399(5)
C49 C73 1.391(5)
C49 C95 1.397(5)
C49 C50 1.479(4)
C50 C76 1.491(5)
C51 H51 0.9500
C53 C71 1.389(5)
C53 H53 0.9500
C55 C56 1.324(4)
C55 C58 1.465(4)
C55 H55 0.9500
C56 H56 0.9500
C58 C118 1.388(5)
C58 C82 1.404(4)
C61 C69 1.399(5)
C61 H61 0.9500
C62 C120 1.363(7)
C62 C163 1.542(8)
C62 H62 0.9500
C63 C71 1.381(6)
C63 C69 1.383(6)
C63 H63 0.9500
C64 C77 1.384(5)
C64 H64 0.9500
C65 C80 1.377(6)
C65 C81 1.385(5)
C65 H65 0.9500
C66 C87 1.391(5)
C66 H66 0.9500
C68 C92 1.478(5)
C68 C78 1.500(5)
C69 H69 0.9500
C70 C102 1.388(5)
C71 H71 0.9500
C72 C96 1.393(6)
C72 C91 1.395(5)
C72 C85 1.497(5)
C73 C122 1.395(5)
C73 H73 0.9500
C74 C84 1.398(5)
C74 C104 1.404(6)
C74 C85 1.474(5)
C75 C98 1.396(6)
C75 H75 0.9500
C76 C103 1.389(6)
C76 C127 1.398(6)
C77 C87 1.383(5)
C77 H77 0.9500
C78 C106 1.384(6)
C78 C94 1.397(5)
C79 C83 1.358(5)
C79 C126 1.370(6)
C80 C102 1.385(5)
C80 H80 0.9500
C81 H81 0.9500
C82 C83 1.387(5)
C82 H82 0.9500
C83 H83 0.9500
C84 C86 1.387(5)
C84 H84 0.9500
C86 C117 1.383(6)
C86 H86 0.9500
C87 H87 0.9500
C88 C90 1.377(5)
C88 C92 1.405(5)
C88 H88 0.9500
C90 C121 1.394(6)
C90 H90 0.9500
C91 C105 1.395(5)
C91 H91 0.9500
C92 C110 1.401(5)
C93 C113 1.470(5)
C94 C114 1.398(7)
C94 H94 0.9500
C95 C133 1.403(6)
C95 H95 0.9500
C96 C100 1.387(5)
C96 H96 0.9500
C98 C112 1.378(7)
C98 H98 0.9500
C100 C101 1.388(6)
C100 H100 0.9500
C101 C105 1.379(6)
C101 H101 0.9500
C102 H102 0.9500
C103 C131 1.403(6)
C103 H103 0.9500
C104 C119 1.382(7)
C104 H104 0.9500
C105 H105 0.9500
C106 C125 1.386(6)
C106 H106 0.9500
C107 C112 1.378(7)
C107 H107 0.9500
C108 H108 0.9500
C109 C116 1.384(6)
C109 C111 1.387(6)
C109 H109 0.9500
C110 C124 1.387(6)
C110 H110 0.9500
C111 C137 1.342(7)
C111 H111 0.9500
C112 H112 0.9500
C113 C134 1.346(6)
C113 H113 0.9500
C114 C123 1.383(8)
C114 H114 0.9500
C115 C141 1.393(6)
C116 C148 1.394(7)
C116 C134 1.467(6)
C117 C119 1.373(7)
C117 H117 0.9500
C118 C126 1.382(5)
C118 H118 0.9500
C119 H119 0.9500
C121 C124 1.394(6)
C121 H121 0.9500
C122 C135 1.366(7)
C122 H122 0.9500
C123 C125 1.382(7)
C123 H123 0.9500
C124 H124 0.9500
C125 H125 0.9500
C126 H126 0.9500
C127 C139 1.385(6)
C127 H127 0.9500
C128 C143 1.442(9)
C131 C142 1.385(10)
C131 H131 0.9500
C133 C135 1.382(8)
C133 H133 0.9500
C134 H134 0.9500
C135 H135 0.9500
C136 C147 1.389(7)
C136 H136 0.9500
C137 C150 1.362(8)
C139 C142 1.358(10)
C139 H139 0.9500
C141 C144 1.388(12)
C141 H141 0.9500
C142 H142 0.9500
C143 C149 1.378(8)
C143 H143 0.9500
C144 C147 1.397(12)
C144 H144 0.9500
C145 C157 1.362(10)
C145 C169 1.401(11)
C145 C149 1.412(9)
C146 C165 1.501(10)
C147 H147 0.9500
C148 C150 1.372(8)
C148 H148 0.9500
C149 H149 0.9500
C150 H150 0.9500
C151 C167 1.316(11)
C151 C152 1.368(12)
C152 C157 1.276(13)
C152 H152 0.9500
C155 C158 1.352(10)
C155 C159 1.401(10)
C155 C163 1.493(10)
C156 C161 1.322(11)
C156 C158 1.391(11)
C156 H156 0.9500
C157 H157 0.9500
C158 H158 0.9500
C159 C162 1.360(10)
C159 H159 0.9500
C161 C162 1.358(11)
C162 H162 0.9500
C163 H163 0.9500
C165 H16C 0.9800
C165 H16D 0.9800
C165 H16E 0.9800
C167 C169 1.381(13)
C167 H167 0.9500
C169 H169 0.9500

loop_
_geom_torsion_atom_site_label_1
_geom_torsion_atom_site_label_2
_geom_torsion_atom_site_label_3
_geom_torsion_atom_site_label_4
_geom_torsion
O67 S4 O3 Zn2 -70.1(5)
O52 S4 O3 Zn2 63.3(4)
C138 S4 O3 Zn2 175.5(4)
O44 S170 O9 Zn1 -67.1(3)
O33 S170 O9 Zn1 71.8(3)
C132 S170 O9 Zn1 -177.0(2)
O27 S2 O12 Zn2 5.5(3)
O18 S2 O12 Zn2 142.9(2)
C129 S2 O12 Zn2 -106.8(3)
O20 S171 O30 Zn1 10.1(3)
O5 S171 O30 Zn1 146.8(2)
C130 S171 O30 Zn1 -102.0(3)
C37 N10 N14 C36 -91.3(3)
C31 N10 N14 C36 117.9(3)
C37 N10 N14 Zn1 118.7(2)
C31 N10 N14 Zn1 -32.1(3)
C50 N11 N19 C120 -76.1(4)
Zn1 N11 N19 C120 130.5(2)
C50 N11 N19 C48 116.1(3)
Zn1 N11 N19 C48 -37.2(3)
C93 N25 N28 C68 -79.4(4)
C70 N25 N28 C68 117.0(3)
C93 N25 N28 Zn2 125.4(3)
C70 N25 N28 Zn2 -38.1(3)
C85 N45 N57 C115 122.7(4)
Zn2 N45 N57 C115 -31.4(4)
C85 N45 N57 C128 -69.7(5)
Zn2 N45 N57 C128 136.2(3)
C108 N140 C31 C38 2.1(4)
Zn1 N140 C31 C38 -174.0(2)
C108 N140 C31 N10 -175.4(2)
Zn1 N140 C31 N10 8.5(3)
C37 N10 C31 N140 -131.9(3)
N14 N10 C31 N140 17.8(3)
C37 N10 C31 C38 50.5(4)
N14 N10 C31 C38 -159.7(3)
N10 N14 C36 C35 167.2(2)
Zn1 N14 C36 C35 -50.4(3)
N10 N14 C36 C39 -8.2(4)
Zn1 N14 C36 C39 134.3(3)
C43 C35 C36 N14 -48.9(4)
C66 C35 C36 N14 132.0(3)
C43 C35 C36 C39 127.0(3)
C66 C35 C36 C39 -52.2(4)
C31 N10 C37 O42 -4.2(4)
N14 N10 C37 O42 -152.9(3)
C31 N10 C37 C56 176.7(3)
N14 N10 C37 C56 28.1(4)
N140 C31 C38 C51 -1.2(4)
N10 C31 C38 C51 176.2(3)
N14 C36 C39 C61 136.5(3)
C35 C36 C39 C61 -38.7(4)
N14 C36 C39 C53 -46.9(5)
C35 C36 C39 C53 137.9(3)
C66 C35 C43 C64 -1.2(5)
C36 C35 C43 C64 179.6(3)
C75 N17 C48 C107 -1.4(5)
Zn1 N17 C48 C107 175.2(3)
C75 N17 C48 N19 -178.1(3)
Zn1 N17 C48 N19 -1.5(4)
C120 N19 C48 N17 -138.0(3)
N11 N19 C48 N17 28.8(4)
C120 N19 C48 C107 45.3(5)
N11 N19 C48 C107 -148.0(3)
N19 N11 C50 C49 167.5(3)
Zn1 N11 C50 C49 -49.7(4)
N19 N11 C50 C76 -9.2(5)
Zn1 N11 C50 C76 133.6(3)
C73 C49 C50 N11 -45.2(4)
C95 C49 C50 N11 137.8(3)
C73 C49 C50 C76 131.8(3)
C95 C49 C50 C76 -45.3(4)
C108 C40 C51 C38 0.9(5)
C31 C38 C51 C40 -0.4(4)
C61 C39 C53 C71 1.7(5)
C36 C39 C53 C71 -174.9(3)
C58 C55 C56 C37 -178.2(3)
O42 C37 C56 C55 16.7(5)
N10 C37 C56 C55 -164.3(3)
C56 C55 C58 C118 -171.2(4)
C56 C55 C58 C82 10.8(5)
C53 C39 C61 C69 0.0(5)
C36 C39 C61 C69 176.6(3)
C35 C43 C64 C77 -1.3(5)
C43 C35 C66 C87 3.4(5)
C36 C35 C66 C87 -177.5(3)
N25 N28 C68 C92 169.2(3)
Zn2 N28 C68 C92 -48.1(5)
N25 N28 C68 C78 -7.9(5)
Zn2 N28 C68 C78 134.8(3)
C71 C63 C69 C61 2.2(5)
C39 C61 C69 C63 -1.9(5)
C81 N23 C70 C102 -1.8(5)
Zn2 N23 C70 C102 178.4(3)
C81 N23 C70 N25 179.0(3)
Zn2 N23 C70 N25 -0.7(4)
C93 N25 C70 N23 -133.6(3)
N28 N25 C70 N23 29.5(4)
C93 N25 C70 C102 47.2(5)
N28 N25 C70 C102 -149.7(3)
C69 C63 C71 C53 -0.6(6)
C39 C53 C71 C63 -1.4(5)
C95 C49 C73 C122 -1.0(5)
C50 C49 C73 C122 -178.0(3)
C48 N17 C75 C98 0.0(5)
Zn1 N17 C75 C98 -176.4(3)
N11 C50 C76 C103 -54.4(5)
C49 C50 C76 C103 129.0(4)
N11 C50 C76 C127 126.9(4)
C49 C50 C76 C127 -49.7(5)
C43 C64 C77 C87 1.7(5)
N28 C68 C78 C106 114.9(4)
C92 C68 C78 C106 -62.2(5)
N28 C68 C78 C94 -67.8(5)
C92 C68 C78 C94 115.1(4)
C81 C65 C80 C102 -0.9(5)
C70 N23 C81 C65 -1.0(5)
Zn2 N23 C81 C65 178.7(3)
C80 C65 C81 N23 2.4(5)
C118 C58 C82 C83 1.8(5)
C55 C58 C82 C83 179.8(3)
F6 C79 C83 C82 -179.9(3)
C126 C79 C83 C82 -1.7(6)
C58 C82 C83 C79 -0.2(5)
C104 C74 C84 C86 0.9(5)
C85 C74 C84 C86 176.2(3)
N57 N45 C85 C74 165.9(4)
Zn2 N45 C85 C74 -47.7(6)
N57 N45 C85 C72 -9.9(7)
Zn2 N45 C85 C72 136.5(3)
C84 C74 C85 N45 134.4(4)
C104 C74 C85 N45 -50.3(5)
C84 C74 C85 C72 -49.3(5)
C104 C74 C85 C72 125.9(4)
C96 C72 C85 N45 -44.9(6)
C91 C72 C85 N45 135.9(4)
C96 C72 C85 C74 139.3(4)
C91 C72 C85 C74 -39.9(5)
C74 C84 C86 C117 -0.8(6)
C64 C77 C87 C66 0.5(6)
C35 C66 C87 C77 -3.0(5)
C92 C88 C90 C121 -0.5(6)
C96 C72 C91 C105 3.0(5)
C85 C72 C91 C105 -177.8(3)
C90 C88 C92 C110 -1.4(6)
C90 C88 C92 C68 -178.0(4)
N28 C68 C92 C110 143.9(4)
C78 C68 C92 C110 -38.8(5)
N28 C68 C92 C88 -39.5(5)
C78 C68 C92 C88 137.8(4)
C70 N25 C93 O26 -13.8(5)
N28 N25 C93 O26 -176.0(3)
C70 N25 C93 C113 162.9(3)
N28 N25 C93 C113 0.8(5)
C106 C78 C94 C114 0.2(6)
C68 C78 C94 C114 -177.0(4)
C73 C49 C95 C133 2.5(5)
C50 C49 C95 C133 179.5(3)
C91 C72 C96 C100 -1.2(5)
C85 C72 C96 C100 179.6(3)
N17 C75 C98 C112 0.8(6)
C72 C96 C100 C101 -1.4(6)
C96 C100 C101 C105 2.4(6)
C65 C80 C102 C70 -1.7(5)
N23 C70 C102 C80 3.2(5)
N25 C70 C102 C80 -177.7(3)
C127 C76 C103 C131 -2.3(6)
C50 C76 C103 C131 179.0(4)
C84 C74 C104 C119 -0.8(6)
C85 C74 C104 C119 -176.1(4)
C100 C101 C105 C91 -0.6(6)
C72 C91 C105 C101 -2.1(6)
C94 C78 C106 C125 1.4(6)
C68 C78 C106 C125 178.7(3)
N17 C48 C107 C112 1.9(5)
N19 C48 C107 C112 178.4(3)
C31 N140 C108 C40 -1.5(4)
Zn1 N140 C108 C40 174.4(2)
C51 C40 C108 N140 0.0(5)
C88 C92 C110 C124 2.5(6)
C68 C92 C110 C124 179.2(4)
C116 C109 C111 C137 0.6(7)
C48 C107 C112 C98 -1.0(6)
C75 C98 C112 C107 -0.2(6)
O26 C93 C113 C134 -6.0(6)
N25 C93 C113 C134 177.3(4)
C78 C94 C114 C123 -1.9(6)
C136 N16 C115 N57 -179.1(4)
Zn2 N16 C115 N57 0.1(5)
C136 N16 C115 C141 -0.2(7)
Zn2 N16 C115 C141 179.0(4)
N45 N57 C115 N16 22.6(5)
C128 N57 C115 N16 -143.3(4)
N45 N57 C115 C141 -156.4(4)
C128 N57 C115 C141 37.7(7)
C111 C109 C116 C148 -2.3(7)
C111 C109 C116 C134 -177.4(4)
C84 C86 C117 C119 0.6(6)
C82 C58 C118 C126 -1.7(7)
C55 C58 C118 C126 -179.8(4)
C86 C117 C119 C104 -0.5(7)
C74 C104 C119 C117 0.6(6)
C163 C62 C120 O89 -21.2(6)
C163 C62 C120 N19 156.7(4)
C48 N19 C120 O89 0.7(5)
N11 N19 C120 O89 -165.7(3)
C48 N19 C120 C62 -177.4(3)
N11 N19 C120 C62 16.2(5)
C88 C90 C121 C124 1.3(7)
C49 C73 C122 C135 -1.0(6)
C94 C114 C123 C125 1.9(7)
C92 C110 C124 C121 -1.7(7)
C90 C121 C124 C110 -0.2(7)
C114 C123 C125 C106 -0.3(7)
C78 C106 C125 C123 -1.4(6)
C83 C79 C126 C118 1.8(8)
F6 C79 C126 C118 -179.9(4)
C58 C118 C126 C79 0.0(8)
C103 C76 C127 C139 3.0(7)
C50 C76 C127 C139 -178.3(4)
C115 N57 C128 O60 -6.6(6)
N45 N57 C128 O60 -172.2(4)
C115 N57 C128 C143 167.9(4)
N45 N57 C128 C143 2.3(5)
O27 S2 C129 F24 58.9(4)
O18 S2 C129 F24 -63.1(4)
O12 S2 C129 F24 178.6(3)
O27 S2 C129 F21 -61.2(3)
O18 S2 C129 F21 176.8(3)
O12 S2 C129 F21 58.5(3)
O27 S2 C129 F13 177.9(3)
O18 S2 C129 F13 55.9(4)
O12 S2 C129 F13 -62.4(3)
O20 S171 C130 F41 -57.0(5)
O5 S171 C130 F41 -179.9(4)
O30 S171 C130 F41 61.8(5)
O20 S171 C130 F46 -177.1(3)
O5 S171 C130 F46 60.0(4)
O30 S171 C130 F46 -58.3(4)
O20 S171 C130 F34 62.4(4)
O5 S171 C130 F34 -60.5(5)
O30 S171 C130 F34 -178.8(4)
C76 C103 C131 C142 0.1(7)
O44 S170 C132 F32 -58.0(5)
O33 S170 C132 F32 177.6(4)
O9 S170 C132 F32 60.0(4)
O44 S170 C132 F15 -178.9(4)
O33 S170 C132 F15 56.7(4)
O9 S170 C132 F15 -60.9(4)
O44 S170 C132 F29 62.2(4)
O33 S170 C132 F29 -62.2(4)
O9 S170 C132 F29 -179.7(3)
C49 C95 C133 C135 -2.1(6)
C93 C113 C134 C116 173.1(4)
C109 C116 C134 C113 -1.3(7)
C148 C116 C134 C113 -176.3(5)
C73 C122 C135 C133 1.5(6)
C95 C133 C135 C122 0.1(6)
C115 N16 C136 C147 -0.6(7)
Zn2 N16 C136 C147 -179.7(4)
C109 C111 C137 C150 1.1(10)
C109 C111 C137 F47 179.2(5)
O67 S4 C138 F54 -65.7(5)
O52 S4 C138 F54 174.7(5)
O3 S4 C138 F54 54.9(5)
O67 S4 C138 F22 54.6(5)
O52 S4 C138 F22 -64.9(5)
O3 S4 C138 F22 175.2(4)
O67 S4 C138 F59 175.3(4)
O52 S4 C138 F59 55.7(4)
O3 S4 C138 F59 -64.1(4)
C76 C127 C139 C142 -1.3(8)
N16 C115 C141 C144 -0.4(8)
N57 C115 C141 C144 178.5(5)
C127 C139 C142 C131 -0.9(9)
C103 C131 C142 C139 1.5(8)
O60 C128 C143 C149 -24.5(8)
N57 C128 C143 C149 161.9(4)
C115 C141 C144 C147 1.7(9)
N16 C136 C147 C144 1.9(9)
C141 C144 C147 C136 -2.5(10)
C109 C116 C148 C150 2.5(10)
C134 C116 C148 C150 177.8(7)
C128 C143 C149 C145 -176.0(5)
C157 C145 C149 C143 -179.9(8)
C169 C145 C149 C143 -15.7(12)
C111 C137 C150 C148 -1.0(12)
F47 C137 C150 C148 -179.0(7)
C116 C148 C150 C137 -0.9(12)
C167 C151 C152 C157 -12.1(17)
F8 C151 C152 C157 177.3(10)
C151 C152 C157 C145 2(2)
C169 C145 C157 C152 8.1(19)
C149 C145 C157 C152 174.5(12)
C159 C155 C158 C156 2.4(13)
C163 C155 C158 C156 -176.9(8)
C161 C156 C158 C155 -2.0(14)
C158 C155 C159 C162 -1.5(13)
C163 C155 C159 C162 177.7(8)
C158 C156 C161 F7 179.8(8)
C158 C156 C161 C162 0.7(14)
F7 C161 C162 C159 -179.1(9)
C156 C161 C162 C159 0.0(16)
C155 C159 C162 C161 0.4(15)
C158 C155 C163 C62 -177.1(7)
C159 C155 C163 C62 3.7(11)
C120 C62 C163 C155 -173.3(6)
C152 C151 C167 C169 11(2)
F8 C151 C167 C169 -178.4(12)
C151 C167 C169 C145 1(2)
C157 C145 C169 C167 -9.0(19)
C149 C145 C169 C167 -175.5(12)

loop_
_platon_squeeze_void_nr
_platon_squeeze_void_average_x
_platon_squeeze_void_average_y
_platon_squeeze_void_average_z
_platon_squeeze_void_volume
_platon_squeeze_void_count_electrons
_platon_squeeze_void_content
1 0.079 0.421 0.000 1009 239 ' '
2 0.500 0.000 0.500 125 25 ' '
